data_4321935
loop_
_publ_author_name
'Quanming Wang'
'Xintao Wu'
'Wenjian Zhang'
'Tianlu Sheng'
'Ping Lin'
'Jianmin Li'

_publ_contact_author 'Prof. Xintao Wu'
_publ_contact_author_email wxt@ms.fjirsm.ac.cn
_publ_contact_author_fax 86-591-3714946
_publ_section_title
;
 Solids with Rhombic Channels: Syntheses and Crystal Structures of
 [Cu3(NTA)2(4,4'-bpy)2(H2O)2].9H2O and
 [{Cu(4,4'-bpy)(H2O)4}{Cu2(NTA)2(4,4'-bpy)}]. 7H2O (NTA =
 Nitrilotriacetate, 4,4'-bpy = 4,4'-Bipyridine)
;
_journal_name_full 'Inorganic Chemistry'
_journal_page_first 2223
_journal_page_last 2226
_journal_paper_doi 10.1021/ic9802799
_journal_volume 38
_journal_year 1999
_chemical_formula_moiety '[Cu3 (C6 H6 N O6)2 (C10 H8 N2)2 (H2 O)2] (H2 O)9'
_chemical_formula_sum 'C32 H50 Cu3 N6 O23'
_chemical_formula_weight 1077.40
_space_group_IT_number 14
_symmetry_cell_setting monoclinic
_symmetry_space_group_name_Hall '-P 2yn'
_symmetry_space_group_name_H-M 'P 1 21/n 1'
_atom_type_scat_source 'International Tables for X-Ray Crystallography Vol.IV '
_audit_creation_method from_GCIF_by_our_laboratory
_cell_angle_alpha 90.00
_cell_angle_beta 93.64(3)
_cell_angle_gamma 90.00
_cell_formula_units_Z 2
_cell_length_a 12.564(3)
_cell_length_b 11.628(4)
_cell_length_c 15.235(7)
_cell_measurement_reflns_used 20
_cell_measurement_temperature 293
_cell_measurement_theta_max 8.75
_cell_measurement_theta_min 6.80
_cell_volume 2221.3(14)
_computing_cell_refinement 'CONTROL (Molecular Structure Corporation,1988)'
_computing_data_collection 'CONTROL (Molecular Structure Corporation,1988)'
_computing_data_reduction 'Lorentz-Polarization (MolEN)'
_computing_molecular_graphics 'ORTEP (1989)'
_computing_publication_material GCIF_by_Our_laboratory
_computing_structure_refinement 'Full Matrix Least Squares-LSFM (MolEN)'
_computing_structure_solution 'Multan-83 (MolEN)'
_diffrn_measurement_device 'AFC5R Rigaku'
_diffrn_measurement_method \w/2\q
_diffrn_radiation_type 'Mo K\a'
_diffrn_radiation_wavelength 0.71069
_diffrn_reflns_av_R_equivalents 0.030
_diffrn_reflns_limit_h_max 14
_diffrn_reflns_limit_h_min 0
_diffrn_reflns_limit_k_max 13
_diffrn_reflns_limit_k_min 0
_diffrn_reflns_limit_l_max 18
_diffrn_reflns_limit_l_min -18
_diffrn_reflns_number 4322
_diffrn_reflns_theta_max 25.0
_diffrn_standards_decay_% 1.1
_diffrn_standards_interval_count 250
_diffrn_standards_number 3
_exptl_absorpt_coefficient_mu 1.51
_exptl_absorpt_correction_T_max 1.000
_exptl_absorpt_correction_T_min 0.482
_exptl_absorpt_correction_type 'empirical via \y scans'
_exptl_crystal_colour blue
_exptl_crystal_density_diffrn 1.61
_exptl_crystal_density_meas ?
_exptl_crystal_description prism
_exptl_crystal_size_max 0.60
_exptl_crystal_size_mid 0.20
_exptl_crystal_size_min 0.20
_refine_diff_density_max 0.85
_refine_diff_density_min -0.25
_refine_ls_goodness_of_fit_obs 1.88
_refine_ls_hydrogen_treatment 'Not Refined'
_refine_ls_number_parameters 289
_refine_ls_number_reflns 2496
_refine_ls_R_factor_obs .0650
_refine_ls_shift/esd_max 0.0002
_refine_ls_structure_factor_coef F
_refine_ls_weighting_details w=1/[\s^2^(F)+(.030F)^2^+1.0]
_refine_ls_weighting_scheme calc
_refine_ls_wR_factor_obs .0944
_reflns_number_observed 2496
_reflns_number_total 4124
_reflns_observed_criterion refl_observed_if_I_>3.0_sigma(I)
_cod_data_source_file ic9802799_1.cif
_cod_data_source_block 1
_cod_depositor_comments
;
The following automatic conversions were performed:

'_geom_bond_publ_flag' value 'Yes' changed to 'yes' according to the
built-in table from CIF Core dictionary named 'cif_core.dic' version
2.4.1 from 2010-06-29 (50 times).

'_geom_angle_publ_flag' value
'Yes' changed to 'yes' according to the built-in table from CIF Core
dictionary named 'cif_core.dic' version 2.4.1 from 2010-06-29 (89
times).

Automatic conversion script
Id: cif_fix_values 1673 2011-04-08 12:14:43Z adriana 

The following automatic conversions were performed:

'_exptl_crystal_density_meas' value 'none' was changed to '?' - the
value is perceived as not measured.

Automatic conversion script
Id: cif_fix_values 3008 2015-01-20 13:52:24Z robertas 

The following automatic conversions were performed:

'_refine_ls_weighting_scheme' value 'w=1/[\s^2^(F)+(.030F)^2^+1.0]'
was changed to 'calc'. New tag '_refine_ls_weighting_details' was
created. The value of the new tag was set to
'w=1/[\s^2^(F)+(.030F)^2^+1.0]'.

Automatic conversion script
Id: cif_fix_values 3143 2015-03-26 13:38:13Z robertas 
;
_cod_original_cell_volume 2221(1)
_cod_original_formula_sum 'Cu3 O23 N6 C32 H50'
_cod_database_code 4321935

loop_
_symmetry_equiv_pos_as_xyz
x,y,z
1/2-x,1/2+y,1/2-z
-x,-y,-z
1/2+x,1/2-y,1/2+z

loop_
_atom_site_aniso_label
_atom_site_aniso_U_11
_atom_site_aniso_U_22
_atom_site_aniso_U_33
_atom_site_aniso_U_12
_atom_site_aniso_U_13
_atom_site_aniso_U_23
CU(1) .0258(6) .0353(7) .0443(8) -.0056(6) -.0017(6) .0101(7)
CU(2) .0355(5) .0321(5) .0520(6) .0092(5) .0042(5) -.0019(5)
O(1) .039(3) .044(3) .043(3) -.002(3) -.001(3) .011(3)
O(2) .064(4) .050(3) .048(3) .033(3) .004(3) .003(3)
O(3) .046(4) .095(5) .094(5) -.009(4) -.001(4) -.025(5)
O(4) .039(3) .061(4) .072(4) .002(3) .003(3) -.019(4)
O(5) .122(6) .036(4) .098(5) -.004(4) .021(5) .008(4)
O(6) .058(4) .037(3) .095(5) -.001(3) .017(4) .002(4)
O(7) .062(4) .055(4) .056(4) .004(3) -.000(3) .009(3)
O(11) .19(1) .126(9) .17(1) -.054(8) .021(9) -.007(8)
O(12) .071(7) .33(2) .18(1) .01(1) .004(7) -.05(1)
O(13) .123(8) .16(1) .31(2) .049(8) .06(1) .02(1)
N(1) .030(3) .033(3) .052(4) -.006(3) .006(3) .003(3)
N(2) .037(4) .039(4) .060(4) -.007(3) .011(3) .002(4)
N(3) .043(4) .030(3) .045(4) .015(3) -.003(3) .005(3)
C(11) .039(4) .027(4) .064(6) .000(4) .011(4) -.001(4)
C(12) .028(4) .038(4) .086(7) -.003(4) .010(4) .011(5)
C(13) .039(4) .035(4) .057(5) -.006(4) .010(4) .004(4)
C(14) .036(4) .029(4) .068(6) .001(4) .017(4) -.000(4)
C(15) .030(4) .042(5) .062(6) .002(4) .005(4) -.000(5)
C(16) .043(4) .037(4) .040(5) -.010(4) .009(4) .005(4)
C(17) .036(5) .047(5) .071(6) .002(4) .009(4) .011(5)
C(18) .031(4) .045(5) .094(7) -.003(4) .007(5) .023(5)
C(19) .045(5) .043(5) .090(7) -.004(5) -.000(5) .022(5)
C(20) .035(4) .043(5) .072(6) -.000(4) .009(4) .005(5)
C(21) .059(5) .055(5) .049(5) .025(5) -.002(5) .000(5)
C(22) .036(4) .029(4) .055(5) -.004(4) -.000(4) .009(4)
C(23) .038(5) .047(5) .069(6) .005(4) .007(5) -.005(5)
C(24) .047(5) .049(5) .056(6) .009(5) -.005(5) -.002(5)
C(25) .055(5) .036(5) .066(6) .017(4) -.003(5) .010(5)
C(26) .068(6) .038(5) .056(6) -.001(5) .004(5) -.001(5)

loop_
_atom_site_label
_atom_site_fract_x
_atom_site_fract_y
_atom_site_fract_z
_atom_site_occupancy
_atom_site_U_iso_or_equiv
_atom_site_thermal_displace_type
CU(1) 0 0 0 0.5000 0.0353(4) Uani
CU(2) -0.13112(8) 0.10614(9) -0.33028(7) 1.0000 0.0398(3) Uani
O(1) -0.1159(4) 0.0995(5) -0.0605(4) 1.0000 0.042(2) Uani
O(2) -0.0896(5) 0.0507(5) -0.2001(4) 1.0000 0.054(2) Uani
O(3) -0.4283(5) -0.0017(7) -0.3675(5) 1.0000 0.079(2) Uani
O(4) -0.2540(5) 0.0139(6) -0.3748(4) 1.0000 0.057(2) Uani
O(5) -0.1122(7) 0.4400(6) -0.3683(6) 1.0000 0.085(3) Uani
O(6) -0.0672(5) 0.2571(5) -0.3538(5) 1.0000 0.063(2) Uani
O(7) -0.0215(5) 0.1290(6) 0.1277(4) 1.0000 0.058(2) Uani
O(11) -0.389(1) -0.103(1) -0.5325(9) 1.0000 0.162(5) Uani
O(12) -0.3961(8) -0.041(2) -0.7389(9) 1.0000 0.194(6) Uani
O(13) -0.1939(9) 0.257(1) -0.829(1) 1.0000 0.193(6) Uani
O(14) -0.426(2) 0.084(2) -0.995(2) 0.5000 0.145(8) Uiso
O(15) -0.372(2) 0.142(2) -0.853(2) 0.5000 0.138(8) Uiso
O(16) -0.287(3) 0.232(3) -0.963(3) 0.5000 0.26(2) Uiso
N(1) 0.1112(5) 0.1134(6) -0.0374(5) 1.0000 0.038(2) Uani
N(2) 0.5195(5) 0.5070(6) -0.1248(5) 1.0000 0.045(2) Uani
N(3) -0.2381(5) 0.2002(6) -0.2672(4) 1.0000 0.039(2) Uani
C(11) 0.2062(7) 0.0758(7) -0.0609(6) 1.0000 0.043(2) Uani
C(12) 0.2871(7) 0.1528(8) -0.0788(7) 1.0000 0.050(3) Uani
C(13) 0.2699(7) 0.2691(7) -0.0764(6) 1.0000 0.043(2) Uani
C(14) 0.1702(6) 0.3052(7) -0.0538(6) 1.0000 0.043(2) Uani
C(15) 0.0930(6) 0.2256(8) -0.0358(6) 1.0000 0.045(2) Uani
C(16) 0.3569(7) 0.3535(7) -0.0922(6) 1.0000 0.040(2) Uani
C(17) 0.4631(7) 0.3254(8) -0.0724(7) 1.0000 0.051(3) Uani
C(18) 0.3348(7) 0.4605(8) -0.1255(7) 1.0000 0.057(3) Uani
C(19) 0.4165(7) 0.5346(8) -0.1422(7) 1.0000 0.060(3) Uani
C(20) 0.5402(7) 0.4036(8) -0.0894(7) 1.0000 0.050(3) Uani
C(21) -0.1982(7) 0.2135(8) -0.1752(6) 1.0000 0.055(3) Uani
C(22) -0.1302(6) 0.1115(7) -0.1436(6) 1.0000 0.040(2) Uani
C(23) -0.3410(7) 0.1388(8) -0.2770(7) 1.0000 0.051(3) Uani
C(24) -0.3413(7) 0.0433(8) -0.3457(6) 1.0000 0.051(3) Uani
C(25) -0.2394(7) 0.3114(8) -0.3137(7) 1.0000 0.053(3) Uani
C(26) -0.1322(8) 0.3395(8) -0.3475(6) 1.0000 0.054(3) Uani
H(111) 0.21872 -0.0057 -0.06762 1.0000 0.05451 Uiso
H(121) 0.35566 0.12218 -0.09212 1.0000 0.06248 Uiso
H(141) 0.15526 0.38649 -0.05289 1.0000 0.05418 Uiso
H(151) 0.02331 0.25343 -0.02095 1.0000 0.05396 Uiso
H(171) 0.48082 0.2508 -0.04548 1.0000 0.06323 Uiso
H(181) 0.26058 0.48452 -0.13613 1.0000 0.06993 Uiso
H(191) 0.40005 0.6082 -0.16917 1.0000 0.07358 Uiso
H(201) 0.61473 0.3833 -0.07436 1.0000 0.06442 Uiso
H(211) -0.2566 0.22386 -0.13852 1.0000 0.06854 Uiso
H(212) -0.15505 0.28308 -0.16981 1.0000 0.06854 Uiso
H(231) -0.39589 0.19157 -0.29291 1.0000 0.06545 Uiso
H(232) -0.35499 0.10394 -0.22176 1.0000 0.06545 Uiso
H(251) -0.2592 0.37154 -0.27351 1.0000 0.06724 Uiso
H(252) -0.29335 0.31061 -0.36141 1.0000 0.06724 Uiso

loop_
_geom_angle_atom_site_label_1
_geom_angle_atom_site_label_2
_geom_angle_atom_site_label_3
_geom_angle
_geom_angle_site_symmetry_1
_geom_angle_site_symmetry_2
_geom_angle_site_symmetry_3
_geom_angle_publ_flag
O(1) CU(1) O(1) 180.0(2) 1_555 . 3_555 yes
O(1) CU(1) O(7) 84.3(2) 1_555 . 1_555 yes
O(1) CU(1) O(7) 95.7(2) 1_555 . 3_555 yes
O(1) CU(1) N(1) 89.4(2) 1_555 . 1_555 yes
O(1) CU(1) N(1) 90.6(2) 1_555 . 3_555 yes
O(7) CU(1) O(7) 180.00 1_555 . 3_555 yes
O(7) CU(1) N(1) 86.5 1_555 . 1_555 yes
O(7) CU(1) N(1) 93.5 1_555 . 3_555 yes
N(1) CU(1) N(1) 180.0(3) 1_555 . 3_555 yes
O(2) CU(2) O(4) 107.3(3) 1_555 . 1_555 yes
O(2) CU(2) O(6) 111.2(3) 1_555 . 1_555 yes
O(2) CU(2) N(2) 90.5(3) 1_555 . 2_544 yes
O(2) CU(2) N(3) 81.4(3) 1_555 . 1_555 yes
O(4) CU(2) O(6) 138.0(3) 1_555 . 1_555 yes
O(4) CU(2) N(2) 97.0(3) 1_555 . 2_544 yes
O(4) CU(2) N(3) 85.9(3) 1_555 . 1_555 yes
O(6) CU(2) N(2) 98.6(3) 1_555 . 2_544 yes
O(6) CU(2) N(3) 84.0(3) 1_555 . 1_555 yes
N(2) CU(2) N(3) 171.9(3) 2_544 . 1_555 yes
CU(1) O(1) C(22) 124.3(5) 1_555 . 1_555 yes
CU(2) O(2) C(22) 112.7(5) 1_555 . 1_555 yes
CU(2) O(4) C(24) 114.4(6) 1_555 . 1_555 yes
CU(2) O(6) C(26) 112.8(6) 1_555 . 1_555 yes
CU(1) N(1) C(11) 120.3(5) 1_555 . 1_555 yes
CU(1) N(1) C(15) 120.8(5) 1_555 . 1_555 yes
C(11) N(1) C(15) 118.9(7) 1_555 . 1_555 yes
CU(2) N(2) C(19) 119.3(6) 2_554 . 1_555 yes
CU(2) N(2) C(20) 122.8(6) 2_554 . 1_555 yes
C(19) N(2) C(20) 117.0(7) 1_555 . 1_555 yes
CU(2) N(3) C(21) 108.3(5) 1_555 . 1_555 yes
CU(2) N(3) C(23) 107.1(5) 1_555 . 1_555 yes
CU(2) N(3) C(25) 103.5(5) 1_555 . 1_555 yes
C(21) N(3) C(23) 113.1(7) 1_555 . 1_555 yes
C(21) N(3) C(25) 111.1(7) 1_555 . 1_555 yes
C(23) N(3) C(25) 113.1(7) 1_555 . 1_555 yes
N(1) C(11) C(12) 121.0(7) 1_555 . 1_555 yes
N(1) C(11) H(111) 120.0(8) 1_555 . 1_555 yes
C(12) C(11) H(111) 118.9(8) 1_555 . 1_555 yes
C(11) C(12) C(13) 120.7(8) 1_555 . 1_555 yes
C(11) C(12) H(121) 118.4(8) 1_555 . 1_555 yes
C(13) C(12) H(121) 121.0(9) 1_555 . 1_555 yes
C(12) C(13) C(14) 116.9(8) 1_555 . 1_555 yes
C(12) C(13) C(16) 121.6(8) 1_555 . 1_555 yes
C(14) C(13) C(16) 121.4(7) 1_555 . 1_555 yes
C(13) C(14) C(15) 120.2(8) 1_555 . 1_555 yes
C(13) C(14) H(141) 118.7(8) 1_555 . 1_555 yes
C(15) C(14) H(141) 121.0(8) 1_555 . 1_555 yes
N(1) C(15) C(14) 122.2(8) 1_555 . 1_555 yes
N(1) C(15) H(151) 119.4(8) 1_555 . 1_555 yes
C(14) C(15) H(151) 118.5(8) 1_555 . 1_555 yes
C(13) C(16) C(17) 120.7(8) 1_555 . 1_555 yes
C(13) C(16) C(18) 121.5(8) 1_555 . 1_555 yes
C(17) C(16) C(18) 117.7(8) 1_555 . 1_555 yes
C(16) C(17) C(20) 119.0(8) 1_555 . 1_555 yes
C(16) C(17) H(171) 119.3(9) 1_555 . 1_555 yes
C(20) C(17) H(171) 121.6(8) 1_555 . 1_555 yes
C(16) C(18) C(19) 120.2(8) 1_555 . 1_555 yes
C(16) C(18) H(181) 119.5(9) 1_555 . 1_555 yes
C(19) C(18) H(181) 120.4(9) 1_555 . 1_555 yes
N(2) C(19) C(18) 122.3(9) 1_555 . 1_555 yes
N(2) C(19) H(191) 118.2(9) 1_555 . 1_555 yes
C(18) C(19) H(191) 119.4(9) 1_555 . 1_555 yes
N(2) C(20) C(17) 123.6(8) 1_555 . 1_555 yes
N(2) C(20) H(201) 118.1(8) 1_555 . 1_555 yes
C(17) C(20) H(201) 118.3(9) 1_555 . 1_555 yes
N(3) C(21) C(22) 111.7(7) 1_555 . 1_555 yes
N(3) C(21) H(211) 110.1(8) 1_555 . 1_555 yes
N(3) C(21) H(212) 108.8(8) 1_555 . 1_555 yes
C(22) C(21) H(211) 110.5(8) 1_555 . 1_555 yes
C(22) C(21) H(212) 108.8(8) 1_555 . 1_555 yes
H(211) C(21) H(212) 106.8(9) 1_555 . 1_555 yes
O(1) C(22) O(2) 125.9(7) 1_555 . 1_555 yes
O(1) C(22) C(21) 116.0(7) 1_555 . 1_555 yes
O(2) C(22) C(21) 118.0(8) 1_555 . 1_555 yes
N(3) C(23) C(24) 112.7(7) 1_555 . 1_555 yes
N(3) C(23) H(231) 109.4(8) 1_555 . 1_555 yes
N(3) C(23) H(232) 108.9(8) 1_555 . 1_555 yes
C(24) C(23) H(231) 109.1(9) 1_555 . 1_555 yes
C(24) C(23) H(232) 107.6(8) 1_555 . 1_555 yes
H(231) C(23) H(232) 109.1(9) 1_555 . 1_555 yes
O(3) C(24) O(4) 124.4(9) 1_555 . 1_555 yes
O(3) C(24) C(23) 117.1(8) 1_555 . 1_555 yes
O(4) C(24) C(23) 118.4(8) 1_555 . 1_555 yes
N(3) C(25) C(26) 111.8(7) 1_555 . 1_555 yes
N(3) C(25) H(251) 108.9(9) 1_555 . 1_555 yes
N(3) C(25) H(252) 109.9(8) 1_555 . 1_555 yes
C(26) C(25) H(251) 109.2(8) 1_555 . 1_555 yes
C(26) C(25) H(252) 110.2(9) 1_555 . 1_555 yes
H(251) C(25) H(252) 106.7(9) 1_555 . 1_555 yes
O(5) C(26) O(6) 123(1) 1_555 . 1_555 yes
O(5) C(26) C(25) 119.4(9) 1_555 . 1_555 yes
O(6) C(26) C(25) 117.1(8) 1_555 . 1_555 yes

loop_
_geom_bond_atom_site_label_1
_geom_bond_atom_site_label_2
_geom_bond_distance
_geom_bond_site_symmetry_1
_geom_bond_site_symmetry_2
_geom_bond_publ_flag
CU(1) O(1) 2.035(5) . 1_555 yes
CU(1) O(1) 2.035(5) . 3_555 yes
CU(1) O(7) 2.485(7) . 1_555 yes
CU(1) O(7) 2.485(7) . 3_555 yes
CU(1) N(1) 2.029(7) . 1_555 yes
CU(1) N(1) 2.029(7) . 3_555 yes
CU(2) O(2) 2.118(6) . 1_555 yes
CU(2) O(4) 1.965(6) . 1_555 yes
CU(2) O(6) 1.973(6) . 1_555 yes
CU(2) N(2) 1.971(7) . 2_544 yes
CU(2) N(3) 2.022(7) . 1_555 yes
O(1) C(22) 1.28(1) . 1_555 yes
O(2) C(22) 1.25(1) . 1_555 yes
O(3) C(24) 1.24(1) . 1_555 yes
O(4) C(24) 1.26(1) . 1_555 yes
O(5) C(26) 1.24(1) . 1_555 yes
O(6) C(26) 1.27(1) . 1_555 yes
N(1) C(11) 1.34(1) . 1_555 yes
N(1) C(15) 1.33(1) . 1_555 yes
N(2) C(19) 1.34(1) . 1_555 yes
N(2) C(20) 1.34(1) . 1_555 yes
N(3) C(21) 1.47(1) . 1_555 yes
N(3) C(23) 1.48(1) . 1_555 yes
N(3) C(25) 1.47(1) . 1_555 yes
C(11) C(12) 1.39(1) . 1_555 yes
C(11) H(111) 0.967(8) . 1_555 yes
C(12) C(13) 1.37(1) . 1_555 yes
C(12) H(121) 0.965(9) . 1_555 yes
C(13) C(14) 1.39(1) . 1_555 yes
C(13) C(16) 1.50(1) . 1_555 yes
C(14) C(15) 1.38(1) . 1_555 yes
C(14) H(141) 0.964(8) . 1_555 yes
C(15) H(151) 0.973(8) . 1_555 yes
C(16) C(17) 1.39(1) . 1_555 yes
C(16) C(18) 1.37(1) . 1_555 yes
C(17) C(20) 1.37(1) . 1_555 yes
C(17) H(171) 0.979(9) . 1_555 yes
C(18) C(19) 1.38(1) . 1_555 yes
C(18) H(181) 0.977(9) . 1_555 yes
C(19) H(191) 0.97(1) . 1_555 yes
C(20) H(201) 0.979(9) . 1_555 yes
C(21) C(22) 1.52(1) . 1_555 yes
C(21) H(211) 0.96(1) . 1_555 yes
C(21) H(212) 0.97(1) . 1_555 yes
C(23) C(24) 1.52(1) . 1_555 yes
C(23) H(231) 0.944(9) . 1_555 yes
C(23) H(232) 0.96(1) . 1_555 yes
C(25) C(26) 1.51(1) . 1_555 yes
C(25) H(251) 0.972(9) . 1_555 yes
C(25) H(252) 0.962(9) . 1_555 yes
